data_4301374
loop_
_publ_author_name
'Susan E. Latturner'
'Daniel Bilc'
'S. D. Mahanti'
'Mercouri G. Kanatzidis'

_publ_section_title
;
R3Au6+xAl26T (R = Ca, Sr, Eu, Yb; T = Early Transition Metal): a Large
Family of Compounds with a Stuffed BaHg11 Structure Type Grown from Aluminum
Flux
;
_journal_name_full 'Inorganic Chemistry'
_journal_page_first 1346
_journal_page_last 1355
_journal_paper_doi 10.1021/ic801095v
_journal_volume 48
_journal_year 2009
_chemical_formula_sum 'Al24.88 Au7.46 Ca3 Mo'
_chemical_formula_weight 2355.94
_chemical_name_systematic
; 
 ? 
;
_space_group_IT_number 221
_symmetry_cell_setting cubic
_symmetry_space_group_name_Hall '-P 4 2 3'
_symmetry_space_group_name_H-M 'P m -3 m'
_atom_sites_solution_primary direct
_atom_sites_solution_secondary difmap
_audit_creation_method SHELXL-97
_cell_angle_alpha 90.00
_cell_angle_beta 90.00
_cell_angle_gamma 90.00
_cell_formula_units_Z 1
_cell_length_a 8.6056(3)
_cell_length_b 8.6056(3)
_cell_length_c 8.6056(3)
_cell_measurement_reflns_used 7353
_cell_measurement_temperature 293(2)
_cell_measurement_theta_max 31.16
_cell_measurement_theta_min 5.81
_cell_volume 637.30(4)
_computing_cell_refinement 'Bruker SAINT software (Bruker, 1999)'
_computing_data_collection 'Bruker SMART software (Bruker, 1997)'
_computing_data_reduction 'Bruker SAINT software (Bruker, 1999)'
_computing_structure_refinement 'SHELXL-97 (Sheldrick, 1997)'
_computing_structure_solution 'SHELXS-97 (Sheldrick, 1990)'
_diffrn_ambient_temperature 293(2)
_diffrn_measured_fraction_theta_full 0.977
_diffrn_measured_fraction_theta_max 0.977
_diffrn_measurement_device_type 'CCD area detector (Bruker AXS)'
_diffrn_measurement_method 'phi and omega scans'
_diffrn_radiation_monochromator graphite
_diffrn_radiation_source 'fine-focus sealed tube'
_diffrn_radiation_type MoK\a
_diffrn_radiation_wavelength 0.71073
_diffrn_reflns_av_R_equivalents 0.0499
_diffrn_reflns_av_sigmaI/netI 0.0160
_diffrn_reflns_limit_h_max 12
_diffrn_reflns_limit_h_min -12
_diffrn_reflns_limit_k_max 12
_diffrn_reflns_limit_k_min -12
_diffrn_reflns_limit_l_max 12
_diffrn_reflns_limit_l_min -12
_diffrn_reflns_number 7353
_diffrn_reflns_theta_full 31.16
_diffrn_reflns_theta_max 31.16
_diffrn_reflns_theta_min 5.81
_exptl_absorpt_coefficient_mu 45.497
_exptl_absorpt_correction_type multi-scan
_exptl_absorpt_process_details SADABS
_exptl_crystal_colour silver
_exptl_crystal_density_diffrn 6.139
_exptl_crystal_density_method 'not measured'
_exptl_crystal_description chunk
_exptl_crystal_F_000 1025
_exptl_crystal_size_max 0.07
_exptl_crystal_size_mid 0.05
_exptl_crystal_size_min 0.04
_refine_diff_density_max 1.512
_refine_diff_density_min -1.895
_refine_diff_density_rms 0.241
_refine_ls_extinction_coef 0.0038(3)
_refine_ls_extinction_expression Fc^*^=kFc[1+0.001xFc^2^\l^3^/sin(2\q)]^-1/4^
_refine_ls_extinction_method SHELXL
_refine_ls_goodness_of_fit_ref 1.296
_refine_ls_matrix_type full
_refine_ls_number_parameters 25
_refine_ls_number_reflns 250
_refine_ls_number_restraints 0
_refine_ls_restrained_S_all 1.296
_refine_ls_R_factor_all 0.0208
_refine_ls_R_factor_gt 0.0185
_refine_ls_shift/su_max 0.000
_refine_ls_shift/su_mean 0.000
_refine_ls_structure_factor_coef Fsqd
_refine_ls_weighting_details 'calc w=1/[\s^2^(Fo^2^)+(0.0174P)^2^+0.4830P] where P=(Fo^2^+2Fc^2^)/3'
_refine_ls_weighting_scheme calc
_refine_ls_wR_factor_gt 0.0373
_refine_ls_wR_factor_ref 0.0379
_reflns_number_gt 237
_reflns_number_total 250
_reflns_threshold_expression >2sigma(I)
_cod_data_source_file ic801095v_si_001_03.cif
_cod_data_source_block 4sl129b
_cod_database_code 4301374

loop_
_symmetry_equiv_pos_as_xyz
'x, y, z'
'-x, -y, z'
'-x, y, -z'
'x, -y, -z'
'z, x, y'
'z, -x, -y'
'-z, -x, y'
'-z, x, -y'
'y, z, x'
'-y, z, -x'
'y, -z, -x'
'-y, -z, x'
'y, x, -z'
'-y, -x, -z'
'y, -x, z'
'-y, x, z'
'x, z, -y'
'-x, z, y'
'-x, -z, -y'
'x, -z, y'
'z, y, -x'
'z, -y, x'
'-z, y, x'
'-z, -y, -x'
'-x, -y, -z'
'x, y, -z'
'x, -y, z'
'-x, y, z'
'-z, -x, -y'
'-z, x, y'
'z, x, -y'
'z, -x, y'
'-y, -z, -x'
'y, -z, x'
'-y, z, x'
'y, z, -x'
'-y, -x, z'
'y, x, z'
'-y, x, -z'
'y, -x, -z'
'-x, -z, y'
'x, -z, -y'
'x, z, y'
'-x, z, -y'
'-z, -y, x'
'-z, y, -x'
'z, -y, -x'
'z, y, x'

loop_
_atom_site_label
_atom_site_type_symbol
_atom_site_fract_x
_atom_site_fract_y
_atom_site_fract_z
_atom_site_U_iso_or_equiv
_atom_site_adp_type
_atom_site_occupancy
_atom_site_symmetry_multiplicity
_atom_site_calc_flag
_atom_site_refinement_flags
_atom_site_disorder_assembly
_atom_site_disorder_group
Au1 Au 0.0000 0.0000 0.0000 0.0142(7) Uani 0.332(4) 48 d SP . .
Au2 Au 0.0000 0.33617(6) 0.33617(6) 0.00730(15) Uani 0.549(4) 4 d SP . .
Al2 Al 0.0000 0.3648(5) 0.3648(5) 0.0076(16) Uiso 0.451(4) 4 d SP . .
Ca1 Ca 0.5000 0.0000 0.0000 0.0115(5) Uani 1 16 d S . .
Al1 Al 0.5000 0.27079(12) 0.27079(12) 0.0087(4) Uani 1 4 d S . .
Mo1 Mo 0.5000 0.5000 0.5000 0.0016(3) Uani 1 48 d S . .
Au3 Au 0.173(2) 0.173(2) 0.173(2) 0.010(3) Uani 0.067(2) 6 d SP . .
Al3 Al 0.1651(11) 0.1651(11) 0.1651(11) 0.016(4) Uani 0.933(2) 6 d SP . .

loop_
_atom_site_aniso_label
_atom_site_aniso_U_11
_atom_site_aniso_U_22
_atom_site_aniso_U_33
_atom_site_aniso_U_23
_atom_site_aniso_U_13
_atom_site_aniso_U_12
Au1 0.0142(7) 0.0142(7) 0.0142(7) 0.000 0.000 0.000
Au2 0.00806(18) 0.00806(18) 0.0058(2) 0.000 0.000 -0.00243(17)
Ca1 0.0191(10) 0.0077(5) 0.0077(5) 0.000 0.000 0.000
Al1 0.0096(7) 0.0083(5) 0.0083(5) -0.0014(5) 0.000 0.000
Mo1 0.0016(3) 0.0016(3) 0.0016(3) 0.000 0.000 0.000
Au3 0.010(3) 0.010(3) 0.010(3) -0.0014(15) -0.0014(15) -0.0014(15)
Al3 0.016(4) 0.016(4) 0.016(4) 0.005(2) 0.005(2) 0.005(2)

loop_
_atom_type_symbol
_atom_type_description
_atom_type_scat_dispersion_real
_atom_type_scat_dispersion_imag
_atom_type_scat_source
Al Al 0.0645 0.0514 'International Tables Vol C Tables 4.2.6.8 and 6.1.1.4'
Ca Ca 0.2262 0.3064 'International Tables Vol C Tables 4.2.6.8 and 6.1.1.4'
Mo Mo -1.6832 0.6857 'International Tables Vol C Tables 4.2.6.8 and 6.1.1.4'
Au Au -2.0133 8.8022 'International Tables Vol C Tables 4.2.6.8 and 6.1.1.4'

loop_
_geom_angle_atom_site_label_1
_geom_angle_atom_site_label_2
_geom_angle_atom_site_label_3
_geom_angle
_geom_angle_site_symmetry_1
_geom_angle_site_symmetry_3
_geom_angle_publ_flag
Al3 Au1 Al3 180.0(7) 25 . ?
Al3 Au1 Al3 109.471(1) 25 28 ?
Al3 Au1 Al3 70.5 . 28 ?
Al3 Au1 Al3 70.5 25 4 ?
Al3 Au1 Al3 109.471(1) . 4 ?
Al3 Au1 Al3 180.0(7) 28 4 ?
Al3 Au1 Al3 109.5 25 27 ?
Al3 Au1 Al3 70.5 . 27 ?
Al3 Au1 Al3 109.5 28 27 ?
Al3 Au1 Al3 70.5 4 27 ?
Al3 Au1 Al3 70.5 25 3 ?
Al3 Au1 Al3 109.5 . 3 ?
Al3 Au1 Al3 70.5 28 3 ?
Al3 Au1 Al3 109.5 4 3 ?
Al3 Au1 Al3 180.0(11) 27 3 ?
Al3 Au1 Al3 109.5 25 26 ?
Al3 Au1 Al3 70.5 . 26 ?
Al3 Au1 Al3 109.5 28 26 ?
Al3 Au1 Al3 70.5 4 26 ?
Al3 Au1 Al3 109.5 27 26 ?
Al3 Au1 Al3 70.5 3 26 ?
Al3 Au1 Al3 70.5 25 2 ?
Al3 Au1 Al3 109.5 . 2 ?
Al3 Au1 Al3 70.5 28 2 ?
Al3 Au1 Al3 109.5 4 2 ?
Al3 Au1 Al3 70.5 27 2 ?
Al3 Au1 Al3 109.5 3 2 ?
Al3 Au1 Al3 180.0(11) 26 2 ?
Al3 Au1 Au3 180.0(5) 25 . ?
Al3 Au1 Au3 0.0(5) . . ?
Al3 Au1 Au3 70.5 28 . ?
Al3 Au1 Au3 109.5 4 . ?
Al3 Au1 Au3 70.5 27 . ?
Al3 Au1 Au3 109.5 3 . ?
Al3 Au1 Au3 70.5 26 . ?
Al3 Au1 Au3 109.5 2 . ?
Al3 Au1 Au3 0.0(5) 25 25 ?
Al3 Au1 Au3 180.0(5) . 25 ?
Al3 Au1 Au3 109.5 28 25 ?
Al3 Au1 Au3 70.5 4 25 ?
Al3 Au1 Au3 109.5 27 25 ?
Al3 Au1 Au3 70.5 3 25 ?
Al3 Au1 Au3 109.5 26 25 ?
Al3 Au1 Au3 70.5 2 25 ?
Au3 Au1 Au3 180.0(14) . 25 ?
Al3 Au1 Au3 109.5 25 28 ?
Al3 Au1 Au3 70.5 . 28 ?
Al3 Au1 Au3 0.0(9) 28 28 ?
Al3 Au1 Au3 180.0(9) 4 28 ?
Al3 Au1 Au3 109.5 27 28 ?
Al3 Au1 Au3 70.5 3 28 ?
Al3 Au1 Au3 109.5 26 28 ?
Al3 Au1 Au3 70.5 2 28 ?
Au3 Au1 Au3 70.529(1) . 28 ?
Au3 Au1 Au3 109.471(1) 25 28 ?
Al3 Au1 Au3 109.5 25 26 ?
Al3 Au1 Au3 70.5 . 26 ?
Al3 Au1 Au3 109.5 28 26 ?
Al3 Au1 Au3 70.5 4 26 ?
Al3 Au1 Au3 109.5 27 26 ?
Al3 Au1 Au3 70.5 3 26 ?
Al3 Au1 Au3 0.0(5) 26 26 ?
Al3 Au1 Au3 180.0(5) 2 26 ?
Au3 Au1 Au3 70.5 . 26 ?
Au3 Au1 Au3 109.5 25 26 ?
Au3 Au1 Au3 109.471(1) 28 26 ?
Au3 Au2 Au3 73.6(15) 26 . ?
Au3 Au2 Al3 2.5(11) 26 26 ?
Au3 Au2 Al3 71.1(4) . 26 ?
Au3 Au2 Al3 71.1(4) 26 . ?
Au3 Au2 Al3 2.5(11) . . ?
Al3 Au2 Al3 68.6(7) 26 . ?
Au3 Au2 Al2 128.2(4) 26 27_565 ?
Au3 Au2 Al2 128.2(4) . 27_565 ?
Al3 Au2 Al2 129.6(2) 26 27_565 ?
Al3 Au2 Al2 129.6(2) . 27_565 ?
Au3 Au2 Al2 128.2(4) 26 3_655 ?
Au3 Au2 Al2 128.2(4) . 3_655 ?
Al3 Au2 Al2 129.6(2) 26 3_655 ?
Al3 Au2 Al2 129.6(2) . 3_655 ?
Al2 Au2 Al2 79.04(18) 27_565 3_655 ?
Au3 Au2 Al1 132.4(5) 26 . ?
Au3 Au2 Al1 70.8(6) . . ?
Al3 Au2 Al1 130.6(3) 26 . ?
Al3 Au2 Al1 72.9(3) . . ?
Al2 Au2 Al1 98.80(5) 27_565 . ?
Al2 Au2 Al1 60.97(3) 3_655 . ?
Au3 Au2 Al1 132.4(5) 26 5 ?
Au3 Au2 Al1 70.8(6) . 5 ?
Al3 Au2 Al1 130.6(3) 26 5 ?
Al3 Au2 Al1 72.9(3) . 5 ?
Al2 Au2 Al1 60.97(3) 27_565 5 ?
Al2 Au2 Al1 98.80(5) 3_655 5 ?
Al1 Au2 Al1 60.20(5) . 5 ?
Au3 Au2 Al1 70.8(6) 26 6_565 ?
Au3 Au2 Al1 132.4(5) . 6_565 ?
Al3 Au2 Al1 72.9(3) 26 6_565 ?
Al3 Au2 Al1 130.6(3) . 6_565 ?
Al2 Au2 Al1 60.97(3) 27_565 6_565 ?
Al2 Au2 Al1 98.80(5) 3_655 6_565 ?
Al1 Au2 Al1 155.12(4) . 6_565 ?
Al1 Au2 Al1 113.84(4) 5 6_565 ?
Au3 Au2 Al1 70.8(6) 26 26 ?
Au3 Au2 Al1 132.4(5) . 26 ?
Al3 Au2 Al1 72.9(3) 26 26 ?
Al3 Au2 Al1 130.6(3) . 26 ?
Al2 Au2 Al1 98.80(5) 27_565 26 ?
Al2 Au2 Al1 60.97(3) 3_655 26 ?
Al1 Au2 Al1 113.84(4) . 26 ?
Al1 Au2 Al1 155.12(4) 5 26 ?
Al1 Au2 Al1 60.20(5) 6_565 26 ?
Au3 Au2 Au2 124.5(4) 26 27_565 ?
Au3 Au2 Au2 124.5(4) . 27_565 ?
Al3 Au2 Au2 125.74(17) 26 27_565 ?
Al3 Au2 Au2 125.74(17) . 27_565 ?
Al2 Au2 Au2 5.48(9) 27_565 27_565 ?
Al2 Au2 Au2 84.52(9) 3_655 27_565 ?
Al1 Au2 Au2 101.67(3) . 27_565 ?
Al1 Au2 Au2 59.539(13) 5 27_565 ?
Al1 Au2 Au2 59.539(13) 6_565 27_565 ?
Al1 Au2 Au2 101.67(3) 26 27_565 ?
Au3 Au2 Au2 124.5(4) 26 3_655 ?
Au3 Au2 Au2 124.5(4) . 3_655 ?
Al3 Au2 Au2 125.74(17) 26 3_655 ?
Al3 Au2 Au2 125.74(17) . 3_655 ?
Al2 Au2 Au2 84.52(9) 27_565 3_655 ?
Al2 Au2 Au2 5.48(9) 3_655 3_655 ?
Al1 Au2 Au2 59.539(13) . 3_655 ?
Al1 Au2 Au2 101.67(3) 5 3_655 ?
Al1 Au2 Au2 101.67(3) 6_565 3_655 ?
Al1 Au2 Au2 59.539(13) 26 3_655 ?
Au2 Au2 Au2 90.0 27_565 3_655 ?
Al2 Al2 Al2 90.0 27_565 3_655 ?
Al2 Al2 Au2 5.48(9) 27_565 27_565 ?
Al2 Al2 Au2 95.48(9) 3_655 27_565 ?
Al2 Al2 Au2 95.48(9) 27_565 3_655 ?
Al2 Al2 Au2 5.48(9) 3_655 3_655 ?
Au2 Al2 Au2 100.96(18) 27_565 3_655 ?
Al2 Al2 Al1 64.76(9) 27_565 6_565 ?
Al2 Al2 Al1 107.26(9) 3_655 6_565 ?
Au2 Al2 Al1 63.07(5) 27_565 6_565 ?
Au2 Al2 Al1 109.64(12) 3_655 6_565 ?
Al2 Al2 Al1 107.26(9) 27_565 26 ?
Al2 Al2 Al1 64.76(9) 3_655 26 ?
Au2 Al2 Al1 109.64(12) 27_565 26 ?
Au2 Al2 Al1 63.07(5) 3_655 26 ?
Al1 Al2 Al1 61.52(5) 6_565 26 ?
Al2 Al2 Al1 107.26(9) 27_565 . ?
Al2 Al2 Al1 64.76(9) 3_655 . ?
Au2 Al2 Al1 109.64(12) 27_565 . ?
Au2 Al2 Al1 63.07(5) 3_655 . ?
Al1 Al2 Al1 169.5(2) 6_565 . ?
Al1 Al2 Al1 117.39(5) 26 . ?
Al2 Al2 Al1 64.76(9) 27_565 5 ?
Al2 Al2 Al1 107.26(9) 3_655 5 ?
Au2 Al2 Al1 63.07(5) 27_565 5 ?
Au2 Al2 Al1 109.64(12) 3_655 5 ?
Al1 Al2 Al1 117.39(5) 6_565 5 ?
Al1 Al2 Al1 169.5(2) 26 5 ?
Al1 Al2 Al1 61.52(5) . 5 ?
Al2 Al2 Au3 126.6(3) 27_565 26 ?
Al2 Al2 Au3 126.6(3) 3_655 26 ?
Au2 Al2 Au3 122.5(3) 27_565 26 ?
Au2 Al2 Au3 122.5(3) 3_655 26 ?
Al1 Al2 Au3 67.6(5) 6_565 26 ?
Al1 Al2 Au3 67.6(5) 26 26 ?
Al1 Al2 Au3 122.4(5) . 26 ?
Al1 Al2 Au3 122.4(5) 5 26 ?
Al2 Al2 Au3 126.6(3) 27_565 . ?
Al2 Al2 Au3 126.6(3) 3_655 . ?
Au2 Al2 Au3 122.5(3) 27_565 . ?
Au2 Al2 Au3 122.5(3) 3_655 . ?
Al1 Al2 Au3 122.4(5) 6_565 . ?
Al1 Al2 Au3 122.4(5) 26 . ?
Al1 Al2 Au3 67.6(5) . . ?
Al1 Al2 Au3 67.6(5) 5 . ?
Au3 Al2 Au3 64.9(13) 26 . ?
Al2 Al2 Al3 127.63(14) 27_565 26 ?
Al2 Al2 Al3 127.63(14) 3_655 26 ?
Au2 Al2 Al3 123.33(13) 27_565 26 ?
Au2 Al2 Al3 123.33(13) 3_655 26 ?
Al1 Al2 Al3 69.4(3) 6_565 26 ?
Al1 Al2 Al3 69.4(3) 26 26 ?
Al1 Al2 Al3 120.7(3) . 26 ?
Al1 Al2 Al3 120.7(3) 5 26 ?
Au3 Al2 Al3 2.2(9) 26 26 ?
Au3 Al2 Al3 62.8(4) . 26 ?
Al2 Al2 Al3 127.63(14) 27_565 . ?
Al2 Al2 Al3 127.63(14) 3_655 . ?
Au2 Al2 Al3 123.33(13) 27_565 . ?
Au2 Al2 Al3 123.33(13) 3_655 . ?
Al1 Al2 Al3 120.7(3) 6_565 . ?
Al1 Al2 Al3 120.7(3) 26 . ?
Al1 Al2 Al3 69.4(3) . . ?
Al1 Al2 Al3 69.4(3) 5 . ?
Au3 Al2 Al3 62.8(4) 26 . ?
Au3 Al2 Al3 2.2(9) . . ?
Al3 Al2 Al3 60.6(6) 26 . ?
Au2 Ca1 Au2 78.934(10) 11 27 ?
Au2 Ca1 Au2 180.00(3) 11 35_655 ?
Au2 Ca1 Au2 101.066(10) 27 35_655 ?
Au2 Ca1 Au2 101.066(10) 11 3_655 ?
Au2 Ca1 Au2 180.00(3) 27 3_655 ?
Au2 Ca1 Au2 78.934(10) 35_655 3_655 ?
Au2 Ca1 Au2 51.97(3) 11 33_655 ?
Au2 Ca1 Au2 101.066(10) 27 33_655 ?
Au2 Ca1 Au2 128.03(3) 35_655 33_655 ?
Au2 Ca1 Au2 78.934(10) 3_655 33_655 ?
Au2 Ca1 Au2 101.066(10) 11 25_655 ?
Au2 Ca1 Au2 51.97(3) 27 25_655 ?
Au2 Ca1 Au2 78.934(10) 35_655 25_655 ?
Au2 Ca1 Au2 128.03(3) 3_655 25_655 ?
Au2 Ca1 Au2 78.934(10) 33_655 25_655 ?
Au2 Ca1 Au2 78.934(10) 11 . ?
Au2 Ca1 Au2 128.03(3) 27 . ?
Au2 Ca1 Au2 101.066(10) 35_655 . ?
Au2 Ca1 Au2 51.97(3) 3_655 . ?
Au2 Ca1 Au2 101.066(10) 33_655 . ?
Au2 Ca1 Au2 180.000(17) 25_655 . ?
Au2 Ca1 Au2 128.03(3) 11 9 ?
Au2 Ca1 Au2 78.934(10) 27 9 ?
Au2 Ca1 Au2 51.97(3) 35_655 9 ?
Au2 Ca1 Au2 101.066(10) 3_655 9 ?
Au2 Ca1 Au2 180.000(17) 33_655 9 ?
Au2 Ca1 Au2 101.066(10) 25_655 9 ?
Au2 Ca1 Au2 78.934(10) . 9 ?
Au2 Ca1 Al1 50.533(5) 11 25_655 ?
Au2 Ca1 Al1 50.533(5) 27 25_655 ?
Au2 Ca1 Al1 129.467(5) 35_655 25_655 ?
Au2 Ca1 Al1 129.467(5) 3_655 25_655 ?
Au2 Ca1 Al1 50.533(5) 33_655 25_655 ?
Au2 Ca1 Al1 50.533(5) 25_655 25_655 ?
Au2 Ca1 Al1 129.467(5) . 25_655 ?
Au2 Ca1 Al1 129.467(5) 9 25_655 ?
Au2 Ca1 Al1 129.467(5) 11 . ?
Au2 Ca1 Al1 129.467(5) 27 . ?
Au2 Ca1 Al1 50.533(5) 35_655 . ?
Au2 Ca1 Al1 50.533(5) 3_655 . ?
Au2 Ca1 Al1 129.467(5) 33_655 . ?
Au2 Ca1 Al1 129.467(5) 25_655 . ?
Au2 Ca1 Al1 50.533(5) . . ?
Au2 Ca1 Al1 50.533(5) 9 . ?
Al1 Ca1 Al1 180.00(2) 25_655 . ?
Au2 Ca1 Al1 50.533(5) 11 26 ?
Au2 Ca1 Al1 129.467(5) 27 26 ?
Au2 Ca1 Al1 129.467(5) 35_655 26 ?
Au2 Ca1 Al1 50.533(5) 3_655 26 ?
Au2 Ca1 Al1 50.533(5) 33_655 26 ?
Au2 Ca1 Al1 129.467(5) 25_655 26 ?
Au2 Ca1 Al1 50.533(5) . 26 ?
Au2 Ca1 Al1 129.467(5) 9 26 ?
Al1 Ca1 Al1 90.0 25_655 26 ?
Al1 Ca1 Al1 90.0 . 26 ?
Au2 Ca1 Al1 129.467(5) 11 2_655 ?
Au2 Ca1 Al1 50.533(5) 27 2_655 ?
Au2 Ca1 Al1 50.533(5) 35_655 2_655 ?
Au2 Ca1 Al1 129.467(5) 3_655 2_655 ?
Au2 Ca1 Al1 129.467(5) 33_655 2_655 ?
Au2 Ca1 Al1 50.533(5) 25_655 2_655 ?
Au2 Ca1 Al1 129.467(5) . 2_655 ?
Au2 Ca1 Al1 50.533(5) 9 2_655 ?
Al1 Ca1 Al1 90.0 25_655 2_655 ?
Al1 Ca1 Al1 90.0 . 2_655 ?
Al1 Ca1 Al1 180.00(2) 26 2_655 ?
Al2 Al1 Al2 109.0(2) 9 . ?
Al2 Al1 Al2 50.49(17) 9 35_655 ?
Al2 Al1 Al2 133.55(13) . 35_655 ?
Al2 Al1 Al2 133.55(13) 9 3_655 ?
Al2 Al1 Al2 50.49(17) . 3_655 ?
Al2 Al1 Al2 109.0(2) 35_655 3_655 ?
Al2 Al1 Au2 7.18(11) 9 9 ?
Al2 Al1 Au2 101.85(13) . 9 ?
Al2 Al1 Au2 55.96(8) 35_655 9 ?
Al2 Al1 Au2 129.62(7) 3_655 9 ?
Al2 Al1 Au2 101.85(13) 9 . ?
Al2 Al1 Au2 7.18(11) . . ?
Al2 Al1 Au2 129.62(7) 35_655 . ?
Al2 Al1 Au2 55.96(8) 3_655 . ?
Au2 Al1 Au2 94.70(4) 9 . ?
Al2 Al1 Au2 129.62(7) 9 3_655 ?
Al2 Al1 Au2 55.96(8) . 3_655 ?
Al2 Al1 Au2 101.85(13) 35_655 3_655 ?
Al2 Al1 Au2 7.18(11) 3_655 3_655 ?
Au2 Al1 Au2 126.59(5) 9 3_655 ?
Au2 Al1 Au2 60.92(3) . 3_655 ?
Al2 Al1 Au2 55.96(8) 9 35_655 ?
Al2 Al1 Au2 129.62(7) . 35_655 ?
Al2 Al1 Au2 7.18(11) 35_655 35_655 ?
Al2 Al1 Au2 101.85(13) 3_655 35_655 ?
Au2 Al1 Au2 60.92(3) 9 35_655 ?
Au2 Al1 Au2 126.59(5) . 35_655 ?
Au2 Al1 Au2 94.70(4) 3_655 35_655 ?
Al2 Al1 Mo1 113.22(6) 9 . ?
Al2 Al1 Mo1 113.22(6) . . ?
Al2 Al1 Mo1 113.22(6) 35_655 . ?
Al2 Al1 Mo1 113.22(6) 3_655 . ?
Au2 Al1 Mo1 116.71(3) 9 . ?
Au2 Al1 Mo1 116.71(3) . . ?
Au2 Al1 Mo1 116.71(3) 3_655 . ?
Au2 Al1 Mo1 116.71(3) 35_655 . ?
Al2 Al1 Al1 95.26(12) 9 10_656 ?
Al2 Al1 Al1 154.92(12) . 10_656 ?
Al2 Al1 Al1 59.24(3) 35_655 10_656 ?
Al2 Al1 Al1 107.61(7) 3_655 10_656 ?
Au2 Al1 Al1 102.440(19) 9 10_656 ?
Au2 Al1 Al1 161.981(16) . 10_656 ?
Au2 Al1 Al1 103.533(15) 3_655 10_656 ?
Au2 Al1 Al1 59.90(2) 35_655 10_656 ?
Mo1 Al1 Al1 60.0 . 10_656 ?
Al2 Al1 Al1 154.92(12) 9 30_655 ?
Al2 Al1 Al1 95.26(12) . 30_655 ?
Al2 Al1 Al1 107.61(7) 35_655 30_655 ?
Al2 Al1 Al1 59.24(3) 3_655 30_655 ?
Au2 Al1 Al1 161.981(16) 9 30_655 ?
Au2 Al1 Al1 102.440(19) . 30_655 ?
Au2 Al1 Al1 59.90(2) 3_655 30_655 ?
Au2 Al1 Al1 103.533(15) 35_655 30_655 ?
Mo1 Al1 Al1 60.0 . 30_655 ?
Al1 Al1 Al1 60.0 10_656 30_655 ?
Al2 Al1 Al1 59.24(3) 9 9 ?
Al2 Al1 Al1 107.61(7) . 9 ?
Al2 Al1 Al1 95.26(12) 35_655 9 ?
Al2 Al1 Al1 154.92(12) 3_655 9 ?
Au2 Al1 Al1 59.90(2) 9 9 ?
Au2 Al1 Al1 103.533(15) . 9 ?
Au2 Al1 Al1 161.981(16) 3_655 9 ?
Au2 Al1 Al1 102.440(19) 35_655 9 ?
Mo1 Al1 Al1 60.0 . 9 ?
Al1 Al1 Al1 90.0 10_656 9 ?
Al1 Al1 Al1 120.0 30_655 9 ?
Al1 Mo1 Al1 60.0 9 5 ?
Al1 Mo1 Al1 60.0 9 . ?
Al1 Mo1 Al1 60.0 5 . ?
Al1 Mo1 Al1 180.0 9 33_666 ?
Al1 Mo1 Al1 120.0 5 33_666 ?
Al1 Mo1 Al1 120.0 . 33_666 ?
Al1 Mo1 Al1 120.0 9 29_666 ?
Al1 Mo1 Al1 180.0 5 29_666 ?
Al1 Mo1 Al1 120.0 . 29_666 ?
Al1 Mo1 Al1 60.0 33_666 29_666 ?
Al1 Mo1 Al1 120.0 9 25_666 ?
Al1 Mo1 Al1 120.0 5 25_666 ?
Al1 Mo1 Al1 180.0 . 25_666 ?
Al1 Mo1 Al1 60.0 33_666 25_666 ?
Al1 Mo1 Al1 60.0 29_666 25_666 ?
Al1 Mo1 Al1 90.0 9 34_565 ?
Al1 Mo1 Al1 60.0 5 34_565 ?
Al1 Mo1 Al1 120.0 . 34_565 ?
Al1 Mo1 Al1 90.0 33_666 34_565 ?
Al1 Mo1 Al1 120.0 29_666 34_565 ?
Al1 Mo1 Al1 60.0 25_666 34_565 ?
Al1 Mo1 Al1 60.0 9 6_566 ?
Al1 Mo1 Al1 90.0 5 6_566 ?
Al1 Mo1 Al1 120.0 . 6_566 ?
Al1 Mo1 Al1 120.0 33_666 6_566 ?
Al1 Mo1 Al1 90.0 29_666 6_566 ?
Al1 Mo1 Al1 60.0 25_666 6_566 ?
Al1 Mo1 Al1 60.0 34_565 6_566 ?
Al1 Mo1 Al1 120.0 9 30_655 ?
Al1 Mo1 Al1 90.0 5 30_655 ?
Al1 Mo1 Al1 60.0 . 30_655 ?
Al1 Mo1 Al1 60.0 33_666 30_655 ?
Al1 Mo1 Al1 90.0 29_666 30_655 ?
Al1 Mo1 Al1 120.0 25_666 30_655 ?
Al1 Mo1 Al1 120.0 34_565 30_655 ?
Al1 Mo1 Al1 180.0 6_566 30_655 ?
Al1 Mo1 Al1 120.0 9 2_665 ?
Al1 Mo1 Al1 60.0 5 2_665 ?
Al1 Mo1 Al1 90.0 . 2_665 ?
Al1 Mo1 Al1 60.0 33_666 2_665 ?
Al1 Mo1 Al1 120.0 29_666 2_665 ?
Al1 Mo1 Al1 90.0 25_666 2_665 ?
Al1 Mo1 Al1 60.0 34_565 2_665 ?
Al1 Mo1 Al1 120.0 6_566 2_665 ?
Al1 Mo1 Al1 60.0 30_655 2_665 ?
Al1 Mo1 Al1 60.0 9 26_556 ?
Al1 Mo1 Al1 120.0 5 26_556 ?
Al1 Mo1 Al1 90.0 . 26_556 ?
Al1 Mo1 Al1 120.0 33_666 26_556 ?
Al1 Mo1 Al1 60.0 29_666 26_556 ?
Al1 Mo1 Al1 90.0 25_666 26_556 ?
Al1 Mo1 Al1 120.0 34_565 26_556 ?
Al1 Mo1 Al1 60.0 6_566 26_556 ?
Al1 Mo1 Al1 120.0 30_655 26_556 ?
Al1 Mo1 Al1 180.0 2_665 26_556 ?
Al1 Mo1 Al1 90.0 9 10_656 ?
Al1 Mo1 Al1 120.0 5 10_656 ?
Al1 Mo1 Al1 60.0 . 10_656 ?
Al1 Mo1 Al1 90.0 33_666 10_656 ?
Al1 Mo1 Al1 60.0 29_666 10_656 ?
Al1 Mo1 Al1 120.0 25_666 10_656 ?
Al1 Mo1 Al1 180.0 34_565 10_656 ?
Al1 Mo1 Al1 120.0 6_566 10_656 ?
Al1 Mo1 Al1 60.0 30_655 10_656 ?
Al1 Mo1 Al1 120.0 2_665 10_656 ?
Al1 Mo1 Al1 60.0 26_556 10_656 ?
Au2 Au3 Au2 110.9(7) . 9 ?
Au2 Au3 Au2 110.9(7) . 5 ?
Au2 Au3 Au2 110.9(7) 9 5 ?
Au2 Au3 Au1 108.0(7) . . ?
Au2 Au3 Au1 108.0(7) 9 . ?
Au2 Au3 Au1 108.0(7) 5 . ?
Au2 Au3 Al2 4.33(11) . . ?
Au2 Au3 Al2 108.9(7) 9 . ?
Au2 Au3 Al2 108.9(7) 5 . ?
Au1 Au3 Al2 112.3(6) . . ?
Au2 Au3 Al2 108.9(7) . 9 ?
Au2 Au3 Al2 4.33(11) 9 9 ?
Au2 Au3 Al2 108.9(7) 5 9 ?
Au1 Au3 Al2 112.3(6) . 9 ?
Al2 Au3 Al2 106.5(7) . 9 ?
Au2 Au3 Al2 108.9(7) . 5 ?
Au2 Au3 Al2 108.9(7) 9 5 ?
Au2 Au3 Al2 4.33(11) 5 5 ?
Au1 Au3 Al2 112.3(6) . 5 ?
Al2 Au3 Al2 106.5(7) . 5 ?
Al2 Au3 Al2 106.5(7) 9 5 ?
Au2 Au3 Al3 124.4(4) . 28 ?
Au2 Au3 Al3 124.4(4) 9 28 ?
Au2 Au3 Al3 55.06(9) 5 28 ?
Au1 Au3 Al3 52.9(8) . 28 ?
Al2 Au3 Al3 126.7(3) . 28 ?
Al2 Au3 Al3 126.7(3) 9 28 ?
Al2 Au3 Al3 59.39(18) 5 28 ?
Au2 Au3 Al3 124.4(4) . 27 ?
Au2 Au3 Al3 55.06(9) 9 27 ?
Au2 Au3 Al3 124.4(4) 5 27 ?
Au1 Au3 Al3 52.9(8) . 27 ?
Al2 Au3 Al3 126.7(3) . 27 ?
Al2 Au3 Al3 59.39(18) 9 27 ?
Al2 Au3 Al3 126.7(3) 5 27 ?
Al3 Au3 Al3 87.4(11) 28 27 ?
Au2 Au3 Al3 55.06(9) . 26 ?
Au2 Au3 Al3 124.4(4) 9 26 ?
Au2 Au3 Al3 124.4(4) 5 26 ?
Au1 Au3 Al3 52.9(8) . 26 ?
Al2 Au3 Al3 59.39(18) . 26 ?
Al2 Au3 Al3 126.7(3) 9 26 ?
Al2 Au3 Al3 126.7(3) 5 26 ?
Al3 Au3 Al3 87.4(11) 28 26 ?
Al3 Au3 Al3 87.4(11) 27 26 ?
Au2 Au3 Au3 124.5(4) . 28 ?
Au2 Au3 Au3 124.5(4) 9 28 ?
Au2 Au3 Au3 53.2(7) 5 28 ?
Au1 Au3 Au3 54.7 . 28 ?
Al2 Au3 Au3 126.6(3) . 28 ?
Al2 Au3 Au3 126.6(3) 9 28 ?
Al2 Au3 Au3 57.5(6) 5 28 ?
Al3 Au3 Au3 1.8(8) 28 28 ?
Al3 Au3 Au3 88.7(6) 27 28 ?
Al3 Au3 Au3 88.7(6) 26 28 ?
Au2 Au3 Au3 124.5(4) . 27 ?
Au2 Au3 Au3 53.2(7) 9 27 ?
Au2 Au3 Au3 124.5(4) 5 27 ?
Au1 Au3 Au3 54.7 . 27 ?
Al2 Au3 Au3 126.6(3) . 27 ?
Al2 Au3 Au3 57.5(6) 9 27 ?
Al2 Au3 Au3 126.6(3) 5 27 ?
Al3 Au3 Au3 88.7(6) 28 27 ?
Al3 Au3 Au3 1.8(8) 27 27 ?
Al3 Au3 Au3 88.7(6) 26 27 ?
Au3 Au3 Au3 90.000(1) 28 27 ?
Au1 Al3 Au2 110.4(4) . . ?
Au1 Al3 Au2 110.4(4) . 9 ?
Au2 Al3 Au2 108.5(4) . 9 ?
Au1 Al3 Au2 110.4(4) . 5 ?
Au2 Al3 Au2 108.5(4) . 5 ?
Au2 Al3 Au2 108.5(4) 9 5 ?
Au1 Al3 Al2 114.4(3) . . ?
Au2 Al3 Al2 4.00(7) . . ?
Au2 Al3 Al2 106.4(4) 9 . ?
Au2 Al3 Al2 106.4(4) 5 . ?
Au1 Al3 Al2 114.4(3) . 9 ?
Au2 Al3 Al2 106.4(4) . 9 ?
Au2 Al3 Al2 4.00(7) 9 9 ?
Au2 Al3 Al2 106.4(4) 5 9 ?
Al2 Al3 Al2 104.1(4) . 9 ?
Au1 Al3 Al2 114.4(3) . 5 ?
Au2 Al3 Al2 106.4(4) . 5 ?
Au2 Al3 Al2 106.4(4) 9 5 ?
Au2 Al3 Al2 4.00(7) 5 5 ?
Al2 Al3 Al2 104.1(4) . 5 ?
Al2 Al3 Al2 104.1(4) 9 5 ?
Au1 Al3 Al3 54.7 . 28 ?
Au2 Al3 Al3 125.74(17) . 28 ?
Au2 Al3 Al3 125.74(17) 9 28 ?
Au2 Al3 Al3 55.7(4) 5 28 ?
Al2 Al3 Al3 127.63(14) . 28 ?
Al2 Al3 Al3 127.63(14) 9 28 ?
Al2 Al3 Al3 59.7(3) 5 28 ?
Au1 Al3 Al3 54.7 . 27 ?
Au2 Al3 Al3 125.74(17) . 27 ?
Au2 Al3 Al3 55.7(4) 9 27 ?
Au2 Al3 Al3 125.74(17) 5 27 ?
Al2 Al3 Al3 127.63(14) . 27 ?
Al2 Al3 Al3 59.7(3) 9 27 ?
Al2 Al3 Al3 127.63(14) 5 27 ?
Al3 Al3 Al3 90.0 28 27 ?
Au1 Al3 Al3 54.7 . 26 ?
Au2 Al3 Al3 55.7(4) . 26 ?
Au2 Al3 Al3 125.74(17) 9 26 ?
Au2 Al3 Al3 125.74(17) 5 26 ?
Al2 Al3 Al3 59.7(3) . 26 ?
Al2 Al3 Al3 127.63(14) 9 26 ?
Al2 Al3 Al3 127.63(14) 5 26 ?
Al3 Al3 Al3 90.0 28 26 ?
Al3 Al3 Al3 90.0 27 26 ?
Au1 Al3 Au3 56.6(8) . 28 ?
Au2 Al3 Au3 125.69(13) . 28 ?
Au2 Al3 Au3 125.69(13) 9 28 ?
Au2 Al3 Au3 53.9(4) 5 28 ?
Al2 Al3 Au3 127.43(5) . 28 ?
Al2 Al3 Au3 127.43(5) 9 28 ?
Al2 Al3 Au3 57.9(5) 5 28 ?
Al3 Al3 Au3 1.8(8) 28 28 ?
Al3 Al3 Au3 91.3(6) 27 28 ?
Al3 Al3 Au3 91.3(6) 26 28 ?
Au1 Al3 Au3 56.6(8) . 26 ?
Au2 Al3 Au3 53.9(4) . 26 ?
Au2 Al3 Au3 125.69(13) 9 26 ?
Au2 Al3 Au3 125.69(13) 5 26 ?
Al2 Al3 Au3 57.9(5) . 26 ?
Al2 Al3 Au3 127.43(5) 9 26 ?
Al2 Al3 Au3 127.43(5) 5 26 ?
Al3 Al3 Au3 91.3(6) 28 26 ?
Al3 Al3 Au3 91.3(6) 27 26 ?
Al3 Al3 Au3 1.8(8) 26 26 ?
Au3 Al3 Au3 92.6(11) 28 26 ?

loop_
_geom_bond_atom_site_label_1
_geom_bond_atom_site_label_2
_geom_bond_distance
_geom_bond_site_symmetry_2
_geom_bond_publ_flag
Au1 Al3 2.460(17) 25 ?
Au1 Al3 2.460(17) . ?
Au1 Al3 2.460(17) 28 ?
Au1 Al3 2.460(17) 4 ?
Au1 Al3 2.460(17) 27 ?
Au1 Al3 2.460(17) 3 ?
Au1 Al3 2.460(17) 26 ?
Au1 Al3 2.460(17) 2 ?
Au1 Au3 2.57(3) . ?
Au1 Au3 2.57(3) 25 ?
Au1 Au3 2.57(3) 28 ?
Au1 Au3 2.57(3) 26 ?
Au2 Au3 2.483(10) 26 ?
Au2 Au3 2.483(10) . ?
Au2 Al3 2.521(6) 26 ?
Au2 Al3 2.521(6) . ?
Au2 Al2 2.585(4) 27_565 ?
Au2 Al2 2.585(4) 3_655 ?
Au2 Al1 2.7811(7) . ?
Au2 Al1 2.7811(7) 5 ?
Au2 Al1 2.7811(7) 6_565 ?
Au2 Al1 2.7811(7) 26 ?
Au2 Au2 2.8198(11) 27_565 ?
Au2 Au2 2.8198(11) 3_655 ?
Al2 Al2 2.326(8) 27_565 ?
Al2 Al2 2.326(8) 3_655 ?
Al2 Au2 2.585(4) 27_565 ?
Al2 Au2 2.585(4) 3_655 ?
Al2 Al1 2.7273(8) 6_565 ?
Al2 Al1 2.7273(8) 26 ?
Al2 Al1 2.7273(8) . ?
Al2 Al1 2.7273(8) 5 ?
Al2 Au3 2.770(13) 26 ?
Al2 Au3 2.770(13) . ?
Al2 Al3 2.816(9) 26 ?
Al2 Al3 2.816(9) . ?
Ca1 Au2 3.2182(3) 11 ?
Ca1 Au2 3.2182(3) 27 ?
Ca1 Au2 3.2182(3) 35_655 ?
Ca1 Au2 3.2182(3) 3_655 ?
Ca1 Au2 3.2182(3) 33_655 ?
Ca1 Au2 3.2182(3) 25_655 ?
Ca1 Au2 3.2182(3) 9 ?
Ca1 Al1 3.2955(14) 25_655 ?
Ca1 Al1 3.2955(14) . ?
Ca1 Al1 3.2955(14) 26 ?
Ca1 Al1 3.2955(14) 2_655 ?
Al1 Al2 2.7273(8) 9 ?
Al1 Al2 2.7273(8) 35_655 ?
Al1 Al2 2.7273(8) 3_655 ?
Al1 Au2 2.7811(7) 9 ?
Al1 Au2 2.7811(7) 3_655 ?
Al1 Au2 2.7811(7) 35_655 ?
Al1 Mo1 2.7896(14) . ?
Al1 Al1 2.7896(14) 10_656 ?
Al1 Al1 2.7896(14) 30_655 ?
Al1 Al1 2.7896(14) 9 ?
Mo1 Al1 2.7896(14) 9 ?
Mo1 Al1 2.7896(14) 5 ?
Mo1 Al1 2.7896(14) 33_666 ?
Mo1 Al1 2.7896(14) 29_666 ?
Mo1 Al1 2.7896(14) 25_666 ?
Mo1 Al1 2.7896(14) 34_565 ?
Mo1 Al1 2.7896(14) 6_566 ?
Mo1 Al1 2.7896(14) 30_655 ?
Mo1 Al1 2.7896(14) 2_665 ?
Mo1 Al1 2.7896(14) 26_556 ?
Mo1 Al1 2.7896(14) 10_656 ?
Au3 Au2 2.483(10) 9 ?
Au3 Au2 2.483(10) 5 ?
Au3 Al2 2.770(13) 9 ?
Au3 Al2 2.770(13) 5 ?
Au3 Al3 2.909(11) 28 ?
Au3 Al3 2.909(11) 27 ?
Au3 Al3 2.909(11) 26 ?
Au3 Au3 2.97(4) 28 ?
Au3 Au3 2.97(4) 27 ?
Al3 Au2 2.521(6) 9 ?
Al3 Au2 2.521(6) 5 ?
Al3 Al2 2.816(9) 9 ?
Al3 Al2 2.816(9) 5 ?
Al3 Al3 2.841(19) 28 ?
Al3 Al3 2.841(19) 27 ?
Al3 Al3 2.841(19) 26 ?
Al3 Au3 2.909(11) 28 ?
Al3 Au3 2.909(11) 26 ?
